data_7055264
loop_
_publ_author_name
'Zhu, Yan-Yu'
'Wang, Mei-Ling'
'Ma, Ming-Xue'
'Sun, Zhen-Gang'
'Jiao, Cheng-Qi'
'Ma, Chao'
'Li, Huan-Yu'

_publ_section_title
;
 Transition metal phosphonates with supramolecular structures: syntheses,
 structures, surface photovoltage and luminescence properties
;
_journal_issue 1
_journal_name_full 'New J. Chem.'
_journal_page_first 578
_journal_paper_doi 10.1039/C5NJ02417J
_journal_volume 40
_journal_year 2016
_chemical_formula_sum 'C30 H27 Cd N2 O9 P3'
_chemical_formula_weight 764.84
_space_group_crystal_system monoclinic
_space_group_IT_number 14
_space_group_name_Hall '-P 2ybc'
_space_group_name_H-M_alt 'P 1 21/c 1'
_symmetry_space_group_name_Hall '-P 2ybc'
_symmetry_space_group_name_H-M 'P 1 21/c 1'
_atom_sites_solution_hydrogens geom
_audit_creation_method SHELXL-2014/7
_audit_update_record
;
2015-10-30 deposited with the CCDC.
2015-11-12 downloaded from the CCDC.
;
_cell_angle_alpha 90
_cell_angle_beta 110.4410(10)
_cell_angle_gamma 90
_cell_formula_units_Z 4
_cell_length_a 13.1419(6)
_cell_length_b 14.4775(7)
_cell_length_c 17.4996(8)
_cell_measurement_reflns_used 6824
_cell_measurement_temperature 298(2)
_cell_measurement_theta_max 28.07
_cell_measurement_theta_min 2.20
_cell_volume 3119.9(3)
_computing_cell_refinement 'Bruker SMART'
_computing_data_collection 'Bruker SMART'
_computing_data_reduction 'Bruker SAINT'
_computing_molecular_graphics 'Bruker SHELXTL'
_computing_publication_material 'Bruker SHELXTL'
_computing_structure_refinement 'SHELXL-2014/7 (Sheldrick, 2014)'
_computing_structure_solution 'SHELXL-2014/7 (Sheldrick, 2014)'
_diffrn_ambient_temperature 298(2)
_diffrn_measured_fraction_theta_full 0.999
_diffrn_measured_fraction_theta_max 1.000
_diffrn_measurement_device_type 'CCD area detector'
_diffrn_measurement_method 'phi and omega scans'
_diffrn_radiation_type MoK\a
_diffrn_radiation_wavelength 0.71073
_diffrn_reflns_av_R_equivalents 0.0252
_diffrn_reflns_av_unetI/netI 0.0302
_diffrn_reflns_laue_measured_fraction_full 0.999
_diffrn_reflns_laue_measured_fraction_max 1.000
_diffrn_reflns_limit_h_max 16
_diffrn_reflns_limit_h_min -15
_diffrn_reflns_limit_k_max 16
_diffrn_reflns_limit_k_min -18
_diffrn_reflns_limit_l_max 21
_diffrn_reflns_limit_l_min -18
_diffrn_reflns_number 17697
_diffrn_reflns_point_group_measured_fraction_full 0.999
_diffrn_reflns_point_group_measured_fraction_max 1.000
_diffrn_reflns_theta_full 25.242
_diffrn_reflns_theta_max 26.498
_diffrn_reflns_theta_min 1.654
_diffrn_source 'fine-focus sealed tube'
_exptl_absorpt_coefficient_mu 0.911
_exptl_absorpt_correction_type none
_exptl_crystal_colour colorless
_exptl_crystal_density_diffrn 1.628
_exptl_crystal_density_method 'not measured'
_exptl_crystal_description block
_exptl_crystal_F_000 1544
_exptl_crystal_size_max 0.150
_exptl_crystal_size_mid 0.120
_exptl_crystal_size_min 0.070
_refine_diff_density_max 0.604
_refine_diff_density_min -0.568
_refine_diff_density_rms 0.083
_refine_ls_extinction_method none
_refine_ls_goodness_of_fit_ref 1.021
_refine_ls_hydrogen_treatment constr
_refine_ls_matrix_type full
_refine_ls_number_parameters 410
_refine_ls_number_reflns 6474
_refine_ls_number_restraints 0
_refine_ls_restrained_S_all 1.021
_refine_ls_R_factor_all 0.0444
_refine_ls_R_factor_gt 0.0318
_refine_ls_shift/su_max 0.002
_refine_ls_shift/su_mean 0.000
_refine_ls_structure_factor_coef Fsqd
_refine_ls_weighting_details 'w=1/[\s^2^(Fo^2^)+(0.0334P)^2^+2.9537P] where P=(Fo^2^+2Fc^2^)/3'
_refine_ls_weighting_scheme calc
_refine_ls_wR_factor_gt 0.0729
_refine_ls_wR_factor_ref 0.0804
_reflns_Friedel_coverage 0.000
_reflns_number_gt 5259
_reflns_number_total 6474
_reflns_threshold_expression 'I > 2\s(I)'
_cod_data_source_file c5nj02417j2.cif
_cod_data_source_block szg228
_cod_database_code 7055264
_shelx_shelxl_version_number 2014/7
_shelx_space_group_comment
;
The symmetry employed for this shelxl refinement is uniquely defined
by the following loop, which should always be used as a source of
symmetry information in preference to the above space-group names.
They are only intended as comments.
;
_shelx_estimated_absorpt_t_min 0.875
_shelx_estimated_absorpt_t_max 0.939

loop_
_space_group_symop_operation_xyz
'x, y, z'
'-x, y+1/2, -z+1/2'
'-x, -y, -z'
'x, -y-1/2, z-1/2'

loop_
_atom_site_label
_atom_site_type_symbol
_atom_site_fract_x
_atom_site_fract_y
_atom_site_fract_z
_atom_site_U_iso_or_equiv
_atom_site_adp_type
_atom_site_occupancy
_atom_site_site_symmetry_order
_atom_site_calc_flag
_atom_site_refinement_flags_posn
_atom_site_refinement_flags_adp
Cd1 Cd 0.12595(2) 0.93446(2) 0.02597(2) 0.03048(7) Uani 1 1 d . .
P1 P 0.35605(6) 0.91600(6) -0.02496(5) 0.04071(19) Uani 1 1 d . .
P2 P -0.00445(6) 0.94243(5) 0.15981(4) 0.03329(16) Uani 1 1 d . .
P3 P 0.29849(6) 1.07509(5) 0.17435(5) 0.04066(19) Uani 1 1 d . .
O1 O 0.23669(16) 0.93770(15) -0.05013(13) 0.0444(5) Uani 1 1 d . .
O2 O 0.42734(16) 0.95376(15) 0.05623(12) 0.0445(5) Uani 1 1 d . .
O3 O 0.3949(2) 0.9513(2) -0.09478(14) 0.0649(7) Uani 1 1 d . .
H3A H 0.4471 0.9858 -0.0756 0.078 Uiso 1 1 calc R U
O4 O -0.00661(15) 0.97690(12) 0.07732(11) 0.0317(4) Uani 1 1 d . .
O5 O 0.10182(18) 0.95453(16) 0.22857(12) 0.0496(6) Uani 1 1 d . .
O6 O -0.09607(19) 0.99211(16) 0.18223(12) 0.0473(5) Uani 1 1 d . .
H6A H -0.1429 1.0109 0.1405 0.057 Uiso 1 1 calc R U
O7 O 0.21548(16) 1.05736(13) 0.09282(13) 0.0422(5) Uani 1 1 d . .
O8 O 0.2635(2) 1.0524(2) 0.24645(15) 0.0659(7) Uani 1 1 d . .
H8A H 0.2097 1.0190 0.2312 0.079 Uiso 1 1 calc R U
O9 O 0.40520(17) 1.02058(16) 0.18749(13) 0.0479(5) Uani 1 1 d . .
H9A H 0.4037 0.9985 0.1440 0.057 Uiso 1 1 calc R U
N1 N 0.05134(18) 0.79638(16) -0.03623(14) 0.0337(5) Uani 1 1 d . .
N2 N 0.21661(19) 0.80873(16) 0.11229(15) 0.0369(5) Uani 1 1 d . .
C1 C 0.3694(3) 0.7924(3) -0.0243(2) 0.0491(8) Uani 1 1 d . .
C2 C 0.2976(3) 0.7393(3) -0.0854(2) 0.0590(9) Uani 1 1 d . .
H2 H 0.2421 0.7684 -0.1267 0.071 Uiso 1 1 calc R U
C3 C 0.3064(4) 0.6446(3) -0.0865(3) 0.0794(13) Uani 1 1 d . .
H3 H 0.2588 0.6106 -0.1292 0.095 Uiso 1 1 calc R U
C4 C 0.3852(5) 0.6010(4) -0.0249(4) 0.1014(18) Uani 1 1 d . .
H4 H 0.3916 0.5371 -0.0258 0.122 Uiso 1 1 calc R U
C5 C 0.4552(5) 0.6506(4) 0.0387(4) 0.1112(19) Uani 1 1 d . .
H5 H 0.5072 0.6202 0.0815 0.133 Uiso 1 1 calc R U
C6 C 0.4481(4) 0.7466(3) 0.0387(3) 0.0827(14) Uani 1 1 d . .
H6 H 0.4965 0.7803 0.0812 0.099 Uiso 1 1 calc R U
C7 C -0.0405(3) 0.8225(2) 0.15013(18) 0.0420(7) Uani 1 1 d . .
C8 C -0.1382(4) 0.7958(3) 0.0944(3) 0.0966(18) Uani 1 1 d . .
H8 H -0.1832 0.8393 0.0597 0.116 Uiso 1 1 calc R U
C9 C -0.1702(6) 0.7039(4) 0.0896(4) 0.138(3) Uani 1 1 d . .
H9 H -0.2372 0.6865 0.0522 0.166 Uiso 1 1 calc R U
C10 C -0.1052(7) 0.6396(3) 0.1386(4) 0.108(2) Uani 1 1 d . .
H10 H -0.1283 0.5786 0.1361 0.130 Uiso 1 1 calc R U
C11 C -0.0068(6) 0.6642(3) 0.1913(3) 0.0915(18) Uani 1 1 d . .
H11 H 0.0393 0.6194 0.2234 0.110 Uiso 1 1 calc R U
C12 C 0.0265(4) 0.7560(2) 0.1980(2) 0.0648(11) Uani 1 1 d . .
H12 H 0.0943 0.7723 0.2349 0.078 Uiso 1 1 calc R U
C13 C 0.3380(3) 1.1951(2) 0.1830(3) 0.0626(11) Uani 1 1 d . .
C14 C 0.3677(4) 1.2337(3) 0.1202(3) 0.0894(16) Uani 1 1 d . .
H14 H 0.3641 1.1974 0.0755 0.107 Uiso 1 1 calc R U
C15 C 0.4020(5) 1.3245(4) 0.1232(5) 0.126(3) Uani 1 1 d . .
H15 H 0.4226 1.3505 0.0822 0.151 Uiso 1 1 calc R U
C16 C 0.4038(5) 1.3739(4) 0.1913(5) 0.140(4) Uani 1 1 d . .
H16 H 0.4274 1.4349 0.1948 0.169 Uiso 1 1 calc R U
C17 C 0.3740(6) 1.3418(5) 0.2541(5) 0.136(3) Uani 1 1 d . .
H17 H 0.3757 1.3795 0.2975 0.164 Uiso 1 1 calc R U
C18 C 0.3403(4) 1.2474(3) 0.2498(3) 0.1014(19) Uani 1 1 d . .
H18 H 0.3203 1.2216 0.2912 0.122 Uiso 1 1 calc R U
C19 C -0.0270(2) 0.7902(2) -0.10840(18) 0.0423(7) Uani 1 1 d . .
H19 H -0.0602 0.8444 -0.1337 0.051 Uiso 1 1 calc R U
C20 C -0.0621(3) 0.7065(2) -0.1482(2) 0.0494(8) Uani 1 1 d . .
H20 H -0.1171 0.7052 -0.1991 0.059 Uiso 1 1 calc R U
C21 C -0.0150(3) 0.6272(2) -0.1118(2) 0.0516(8) Uani 1 1 d . .
H21 H -0.0367 0.5709 -0.1380 0.062 Uiso 1 1 calc R U
C22 C 0.0665(3) 0.6301(2) -0.0346(2) 0.0430(7) Uani 1 1 d . .
C23 C 0.0988(2) 0.71766(19) 0.00130(18) 0.0337(6) Uani 1 1 d . .
C24 C 0.1180(3) 0.5493(2) 0.0086(3) 0.0592(10) Uani 1 1 d . .
H24 H 0.0977 0.4916 -0.0152 0.071 Uiso 1 1 calc R U
C25 C 0.1951(3) 0.5550(2) 0.0827(3) 0.0614(10) Uani 1 1 d . .
H25 H 0.2258 0.5010 0.1098 0.074 Uiso 1 1 calc R U
C26 C 0.2313(3) 0.6421(2) 0.1208(2) 0.0482(8) Uani 1 1 d . .
C27 C 0.1842(2) 0.72382(19) 0.07954(18) 0.0355(6) Uani 1 1 d . .
C28 C 0.3128(3) 0.6504(2) 0.1977(2) 0.0609(10) Uani 1 1 d . .
H28 H 0.3452 0.5979 0.2267 0.073 Uiso 1 1 calc R U
C29 C 0.3439(3) 0.7357(3) 0.2294(2) 0.0575(9) Uani 1 1 d . .
H29 H 0.3980 0.7423 0.2803 0.069 Uiso 1 1 calc R U
C30 C 0.2942(3) 0.8129(2) 0.18493(19) 0.0470(8) Uani 1 1 d . .
H30 H 0.3166 0.8709 0.2074 0.056 Uiso 1 1 calc R U

loop_
_atom_site_aniso_label
_atom_site_aniso_U_11
_atom_site_aniso_U_22
_atom_site_aniso_U_33
_atom_site_aniso_U_23
_atom_site_aniso_U_13
_atom_site_aniso_U_12
Cd1 0.03242(11) 0.02412(11) 0.02965(11) 0.00005(8) 0.00423(8) -0.00168(8)
P1 0.0306(4) 0.0531(5) 0.0379(4) -0.0068(4) 0.0114(3) -0.0086(3)
P2 0.0419(4) 0.0300(4) 0.0261(3) 0.0039(3) 0.0095(3) -0.0003(3)
P3 0.0363(4) 0.0356(4) 0.0427(4) -0.0123(3) 0.0045(3) -0.0039(3)
O1 0.0324(11) 0.0553(14) 0.0440(12) 0.0014(10) 0.0116(9) -0.0009(10)
O2 0.0348(11) 0.0583(14) 0.0399(12) -0.0098(10) 0.0126(9) -0.0117(10)
O3 0.0520(15) 0.103(2) 0.0402(13) -0.0119(13) 0.0169(11) -0.0362(14)
O4 0.0353(10) 0.0289(10) 0.0282(10) 0.0063(8) 0.0075(8) 0.0015(8)
O5 0.0526(14) 0.0545(14) 0.0315(11) 0.0079(10) 0.0016(10) -0.0049(11)
O6 0.0606(15) 0.0491(13) 0.0350(11) 0.0005(10) 0.0201(11) 0.0102(11)
O7 0.0382(11) 0.0345(11) 0.0458(12) -0.0083(9) 0.0045(9) -0.0078(9)
O8 0.0564(16) 0.091(2) 0.0498(14) -0.0243(13) 0.0174(12) -0.0146(14)
O9 0.0447(13) 0.0477(13) 0.0438(12) -0.0062(10) 0.0061(10) 0.0062(10)
N1 0.0330(12) 0.0300(12) 0.0367(13) -0.0003(10) 0.0104(10) -0.0015(10)
N2 0.0372(13) 0.0300(12) 0.0399(14) 0.0011(10) 0.0091(11) -0.0003(10)
C1 0.0358(17) 0.058(2) 0.054(2) -0.0118(16) 0.0168(15) -0.0033(15)
C2 0.053(2) 0.067(2) 0.057(2) -0.0182(19) 0.0194(18) -0.0105(18)
C3 0.081(3) 0.067(3) 0.099(4) -0.035(3) 0.043(3) -0.018(2)
C4 0.108(4) 0.056(3) 0.146(6) -0.021(3) 0.051(4) 0.004(3)
C5 0.105(4) 0.078(4) 0.131(5) 0.003(3) 0.016(4) 0.032(3)
C6 0.070(3) 0.067(3) 0.089(3) -0.010(2) 0.000(2) 0.011(2)
C7 0.064(2) 0.0313(15) 0.0352(16) 0.0061(12) 0.0227(15) 0.0006(14)
C8 0.115(4) 0.052(2) 0.084(3) 0.016(2) -0.012(3) -0.037(3)
C9 0.186(7) 0.068(3) 0.115(5) 0.003(3) -0.003(4) -0.072(4)
C10 0.219(7) 0.040(3) 0.091(4) -0.006(3) 0.085(5) -0.033(4)
C11 0.169(6) 0.039(2) 0.099(4) 0.030(2) 0.088(4) 0.031(3)
C12 0.091(3) 0.044(2) 0.072(3) 0.0199(18) 0.044(2) 0.0171(19)
C13 0.0383(18) 0.0403(19) 0.081(3) -0.0171(19) -0.0151(18) 0.0017(15)
C14 0.074(3) 0.050(2) 0.116(4) 0.018(3) -0.003(3) -0.017(2)
C15 0.094(4) 0.065(3) 0.165(6) 0.030(4) -0.021(4) -0.026(3)
C16 0.088(4) 0.056(3) 0.183(8) -0.020(4) -0.070(5) 0.014(3)
C17 0.119(5) 0.078(4) 0.133(6) -0.048(4) -0.056(5) 0.017(4)
C18 0.086(3) 0.064(3) 0.104(4) -0.042(3) -0.029(3) 0.016(2)
C19 0.0420(17) 0.0390(17) 0.0414(17) -0.0020(13) 0.0090(14) -0.0038(13)
C20 0.0447(18) 0.052(2) 0.0467(19) -0.0116(16) 0.0097(15) -0.0095(15)
C21 0.054(2) 0.0390(18) 0.060(2) -0.0163(16) 0.0186(18) -0.0139(15)
C22 0.0449(18) 0.0302(15) 0.057(2) -0.0071(14) 0.0219(16) -0.0048(13)
C23 0.0347(15) 0.0274(14) 0.0415(16) -0.0011(12) 0.0165(12) -0.0027(11)
C24 0.064(2) 0.0259(17) 0.085(3) -0.0084(16) 0.023(2) -0.0032(15)
C25 0.064(2) 0.0274(17) 0.085(3) 0.0072(17) 0.016(2) 0.0062(15)
C26 0.0477(19) 0.0334(16) 0.059(2) 0.0062(15) 0.0128(16) 0.0052(14)
C27 0.0359(15) 0.0282(14) 0.0452(17) 0.0030(12) 0.0176(13) 0.0010(11)
C28 0.062(2) 0.042(2) 0.066(2) 0.0140(17) 0.0067(19) 0.0140(17)
C29 0.056(2) 0.055(2) 0.047(2) 0.0076(17) -0.0012(16) 0.0047(17)
C30 0.0486(19) 0.0378(17) 0.0443(18) 0.0009(14) 0.0033(15) -0.0008(14)

loop_
_atom_type_symbol
_atom_type_description
_atom_type_scat_dispersion_real
_atom_type_scat_dispersion_imag
_atom_type_scat_source
C C 0.0033 0.0016 'International Tables Vol C Tables 4.2.6.8 and 6.1.1.4'
H H 0.0000 0.0000 'International Tables Vol C Tables 4.2.6.8 and 6.1.1.4'
N N 0.0061 0.0033 'International Tables Vol C Tables 4.2.6.8 and 6.1.1.4'
O O 0.0106 0.0060 'International Tables Vol C Tables 4.2.6.8 and 6.1.1.4'
P P 0.1023 0.0942 'International Tables Vol C Tables 4.2.6.8 and 6.1.1.4'
Cd Cd -0.8075 1.2024 'International Tables Vol C Tables 4.2.6.8 and 6.1.1.4'

loop_
_geom_angle_atom_site_label_1
_geom_angle_atom_site_label_2
_geom_angle_atom_site_label_3
_geom_angle
_geom_angle_site_symmetry_1
_geom_angle_site_symmetry_3
O7 Cd1 O1 87.86(8) . .
O7 Cd1 O4 85.11(7) . .
O1 Cd1 O4 160.27(7) . .
O7 Cd1 O4 93.25(7) . 3_575
O1 Cd1 O4 85.96(7) . 3_575
O4 Cd1 O4 76.07(7) . 3_575
O7 Cd1 N1 173.19(8) . .
O1 Cd1 N1 89.72(8) . .
O4 Cd1 N1 99.16(7) . .
O4 Cd1 N1 92.92(7) 3_575 .
O7 Cd1 N2 102.73(8) . .
O1 Cd1 N2 96.02(8) . .
O4 Cd1 N2 103.50(7) . .
O4 Cd1 N2 163.95(7) 3_575 .
N1 Cd1 N2 71.20(8) . .
O2 P1 O1 116.19(13) . .
O2 P1 O3 110.68(13) . .
O1 P1 O3 107.06(14) . .
O2 P1 C1 109.17(15) . .
O1 P1 C1 107.39(13) . .
O3 P1 C1 105.81(16) . .
O5 P2 O4 115.27(12) . .
O5 P2 O6 109.08(13) . .
O4 P2 O6 109.06(11) . .
O5 P2 C7 109.26(14) . .
O4 P2 C7 108.18(12) . .
O6 P2 C7 105.53(14) . .
O7 P3 O8 115.20(14) . .
O7 P3 O9 112.12(12) . .
O8 P3 O9 106.63(15) . .
O7 P3 C13 109.91(15) . .
O8 P3 C13 107.41(19) . .
O9 P3 C13 104.96(15) . .
P1 O1 Cd1 129.32(12) . .
P1 O3 H3A 109.5 . .
P2 O4 Cd1 121.15(10) . .
P2 O4 Cd1 134.83(11) . 3_575
Cd1 O4 Cd1 103.93(7) . 3_575
P2 O6 H6A 109.5 . .
P3 O7 Cd1 135.99(12) . .
P3 O8 H8A 109.5 . .
P3 O9 H9A 109.5 . .
C19 N1 C23 118.6(2) . .
C19 N1 Cd1 124.39(19) . .
C23 N1 Cd1 116.71(18) . .
C30 N2 C27 118.0(2) . .
C30 N2 Cd1 128.0(2) . .
C27 N2 Cd1 113.99(18) . .
C2 C1 C6 117.8(4) . .
C2 C1 P1 120.5(3) . .
C6 C1 P1 121.6(3) . .
C3 C2 C1 121.7(4) . .
C3 C2 H2 119.1 . .
C1 C2 H2 119.1 . .
C4 C3 C2 119.6(4) . .
C4 C3 H3 120.2 . .
C2 C3 H3 120.2 . .
C3 C4 C5 120.6(5) . .
C3 C4 H4 119.7 . .
C5 C4 H4 119.7 . .
C4 C5 C6 119.7(5) . .
C4 C5 H5 120.1 . .
C6 C5 H5 120.1 . .
C1 C6 C5 120.5(5) . .
C1 C6 H6 119.8 . .
C5 C6 H6 119.8 . .
C8 C7 C12 118.5(3) . .
C8 C7 P2 119.5(3) . .
C12 C7 P2 122.0(3) . .
C7 C8 C9 120.2(5) . .
C7 C8 H8 119.9 . .
C9 C8 H8 119.9 . .
C10 C9 C8 120.7(6) . .
C10 C9 H9 119.6 . .
C8 C9 H9 119.6 . .
C11 C10 C9 119.7(5) . .
C11 C10 H10 120.1 . .
C9 C10 H10 120.1 . .
C10 C11 C12 120.6(5) . .
C10 C11 H11 119.7 . .
C12 C11 H11 119.7 . .
C7 C12 C11 120.2(5) . .
C7 C12 H12 119.9 . .
C11 C12 H12 119.9 . .
C18 C13 C14 120.9(4) . .
C18 C13 P3 121.2(4) . .
C14 C13 P3 117.9(3) . .
C15 C14 C13 121.6(6) . .
C15 C14 H14 119.2 . .
C13 C14 H14 119.2 . .
C14 C15 C16 115.5(7) . .
C14 C15 H15 122.3 . .
C16 C15 H15 122.3 . .
C17 C16 C15 126.3(7) . .
C17 C16 H16 116.9 . .
C15 C16 H16 116.9 . .
C16 C17 C18 116.9(7) . .
C16 C17 H17 121.5 . .
C18 C17 H17 121.5 . .
C13 C18 C17 118.8(7) . .
C13 C18 H18 120.6 . .
C17 C18 H18 120.6 . .
N1 C19 C20 123.1(3) . .
N1 C19 H19 118.4 . .
C20 C19 H19 118.4 . .
C21 C20 C19 119.0(3) . .
C21 C20 H20 120.5 . .
C19 C20 H20 120.5 . .
C20 C21 C22 119.9(3) . .
C20 C21 H21 120.0 . .
C22 C21 H21 120.0 . .
C21 C22 C23 117.7(3) . .
C21 C22 C24 123.2(3) . .
C23 C22 C24 119.1(3) . .
N1 C23 C22 121.6(3) . .
N1 C23 C27 118.9(2) . .
C22 C23 C27 119.5(3) . .
C25 C24 C22 121.3(3) . .
C25 C24 H24 119.3 . .
C22 C24 H24 119.3 . .
C24 C25 C26 121.4(3) . .
C24 C25 H25 119.3 . .
C26 C25 H25 119.3 . .
C28 C26 C27 118.0(3) . .
C28 C26 C25 122.8(3) . .
C27 C26 C25 119.1(3) . .
N2 C27 C26 121.7(3) . .
N2 C27 C23 118.9(2) . .
C26 C27 C23 119.4(3) . .
C29 C28 C26 119.4(3) . .
C29 C28 H28 120.3 . .
C26 C28 H28 120.3 . .
C28 C29 C30 119.2(3) . .
C28 C29 H29 120.4 . .
C30 C29 H29 120.4 . .
N2 C30 C29 123.7(3) . .
N2 C30 H30 118.2 . .
C29 C30 H30 118.2 . .

loop_
_geom_bond_atom_site_label_1
_geom_bond_atom_site_label_2
_geom_bond_distance
_geom_bond_site_symmetry_2
Cd1 O7 2.2265(19) .
Cd1 O1 2.291(2) .
Cd1 O4 2.3050(19) .
Cd1 O4 2.3225(17) 3_575
Cd1 N1 2.323(2) .
Cd1 N2 2.400(2) .
P1 O2 1.505(2) .
P1 O1 1.507(2) .
P1 O3 1.565(2) .
P1 C1 1.798(4) .
P2 O5 1.502(2) .
P2 O4 1.5181(19) .
P2 O6 1.566(2) .
P2 C7 1.792(3) .
P3 O7 1.485(2) .
P3 O8 1.522(3) .
P3 O9 1.555(2) .
P3 C13 1.805(4) .
O3 H3A 0.8200 .
O4 Cd1 2.3224(17) 3_575
O6 H6A 0.8200 .
O8 H8A 0.8200 .
O9 H9A 0.8200 .
N1 C19 1.325(4) .
N1 C23 1.354(4) .
N2 C30 1.324(4) .
N2 C27 1.360(4) .
C1 C2 1.385(5) .
C1 C6 1.388(5) .
C2 C3 1.377(6) .
C2 H2 0.9300 .
C3 C4 1.361(7) .
C3 H3 0.9300 .
C4 C5 1.373(7) .
C4 H4 0.9300 .
C5 C6 1.393(6) .
C5 H5 0.9300 .
C6 H6 0.9300 .
C7 C8 1.369(5) .
C7 C12 1.375(5) .
C8 C9 1.390(6) .
C8 H8 0.9300 .
C9 C10 1.349(8) .
C9 H9 0.9300 .
C10 C11 1.348(8) .
C10 H10 0.9300 .
C11 C12 1.391(6) .
C11 H11 0.9300 .
C12 H12 0.9300 .
C13 C18 1.384(6) .
C13 C14 1.404(7) .
C14 C15 1.385(6) .
C14 H14 0.9300 .
C15 C16 1.384(10) .
C15 H15 0.9300 .
C16 C17 1.370(11) .
C16 H16 0.9300 .
C17 C18 1.430(8) .
C17 H17 0.9300 .
C18 H18 0.9300 .
C19 C20 1.394(4) .
C19 H19 0.9300 .
C20 C21 1.354(5) .
C20 H20 0.9300 .
C21 C22 1.402(5) .
C21 H21 0.9300 .
C22 C23 1.413(4) .
C22 C24 1.427(5) .
C23 C27 1.438(4) .
C24 C25 1.341(5) .
C24 H24 0.9300 .
C25 C26 1.427(5) .
C25 H25 0.9300 .
C26 C28 1.403(5) .
C26 C27 1.412(4) .
C28 C29 1.357(5) .
C28 H28 0.9300 .
C29 C30 1.389(4) .
C29 H29 0.9300 .
C30 H30 0.9300 .

loop_
_geom_hbond_atom_site_label_D
_geom_hbond_atom_site_label_H
_geom_hbond_atom_site_label_A
_geom_hbond_distance_DH
_geom_hbond_distance_HA
_geom_hbond_distance_DA
_geom_hbond_angle_DHA
_geom_hbond_site_symmetry_A
O3 H3A O2 0.82 1.79 2.589(3) 163.4 3_675
